data_7718953
loop_
_publ_author_name
'Rogers, Nicola J.'
'Ashok Kumar, Chowan'
'Alexander, Carlson'
'Bowdery, Daniel'
'Pavlovskaya, Galina'
'Harvey, Peter'

_publ_section_title
;
 Macrocyclic transition-metal parashift complexes for MRI at clinical and
 pre-clinical magnetic fields.
;
_journal_issue 28
_journal_name_full 'Dalton transactions (Cambridge, England : 2003)'
_journal_page_first 11036
_journal_page_last 11046
_journal_paper_doi 10.1039/d5dt01149c
_journal_volume 54
_journal_year 2025
_chemical_formula_moiety 'C27 H36 Cu N6, 2(Cl O4)'
_chemical_formula_sum 'C27 H36 Cl2 Cu N6 O8'
_chemical_formula_weight 707.06
_space_group_crystal_system monoclinic
_space_group_IT_number 14
_space_group_name_Hall '-P 2ybc'
_space_group_name_H-M_alt 'P 1 21/c 1'
_atom_sites_solution_hydrogens geom
_atom_sites_solution_primary direct
_atom_sites_solution_secondary difmap
_audit_creation_date 2024-05-30
_audit_creation_method
;
Olex2 1.2
(compiled 2018.05.29 svn.r3508 for OlexSys, GUI svn.r5103)
;
_audit_update_record
;
2025-04-24 deposited with the CCDC.	2025-06-25 downloaded from the CCDC.
;
_cell_angle_alpha 90.00
_cell_angle_beta 91.6010(10)
_cell_angle_gamma 90.00
_cell_formula_units_Z 8
_cell_length_a 15.0287(3)
_cell_length_b 11.9831(2)
_cell_length_c 33.9757(7)
_cell_measurement_reflns_used 9594
_cell_measurement_temperature 300(2)
_cell_measurement_theta_max 28.91
_cell_measurement_theta_min 2.57
_cell_volume 6116.3(2)
_computing_molecular_graphics 'Olex2 (Dolomanov et al., 2009)'
_computing_publication_material 'Olex2 (Dolomanov et al., 2009)'
_computing_structure_refinement 'ShelXL (Sheldrick, 2015)'
_computing_structure_solution 'ShelXS (Sheldrick, 2008)'
_diffrn_ambient_temperature 300.0
_diffrn_measured_fraction_theta_full 0.999
_diffrn_measured_fraction_theta_max 0.999
_diffrn_measurement_device_type 'Bruker D8 VENTURE'
_diffrn_measurement_method '\f and \w scans'
_diffrn_radiation_monochromator graphite
_diffrn_radiation_type MoK\a
_diffrn_radiation_wavelength 0.71073
_diffrn_reflns_av_R_equivalents 0.0317
_diffrn_reflns_av_unetI/netI 0.0142
_diffrn_reflns_limit_h_max 19
_diffrn_reflns_limit_h_min -19
_diffrn_reflns_limit_k_max 15
_diffrn_reflns_limit_k_min -15
_diffrn_reflns_limit_l_max 44
_diffrn_reflns_limit_l_min -44
_diffrn_reflns_number 306170
_diffrn_reflns_theta_full 27.89
_diffrn_reflns_theta_max 27.89
_diffrn_reflns_theta_min 2.08
_diffrn_source 'fine-focus sealed tube'
_exptl_absorpt_coefficient_mu 0.948
_exptl_absorpt_correction_T_max 0.0096
_exptl_absorpt_correction_T_min 0.0078
_exptl_absorpt_correction_type multi-scan
_exptl_crystal_colour green
_exptl_crystal_density_diffrn 1.536
_exptl_crystal_density_method 'not measured'
_exptl_crystal_description needle
_exptl_crystal_F_000 2936
_exptl_crystal_size_max 0.608
_exptl_crystal_size_mid 0.196
_exptl_crystal_size_min 0.072
_refine_diff_density_max 0.821
_refine_diff_density_min -0.497
_refine_diff_density_rms 0.066
_refine_ls_extinction_method none
_refine_ls_goodness_of_fit_ref 1.089
_refine_ls_hydrogen_treatment constr
_refine_ls_matrix_type full
_refine_ls_number_parameters 799
_refine_ls_number_reflns 14604
_refine_ls_number_restraints 0
_refine_ls_restrained_S_all 1.089
_refine_ls_R_factor_all 0.0470
_refine_ls_R_factor_gt 0.0443
_refine_ls_shift/su_max 0.005
_refine_ls_shift/su_mean 0.000
_refine_ls_structure_factor_coef Fsqd
_refine_ls_weighting_details 'calc w=1/[\s^2^(Fo^2^)+(0.0688P)^2^+5.0707P] where P=(Fo^2^+2Fc^2^)/3'
_refine_ls_weighting_scheme calc
_refine_ls_wR_factor_gt 0.1322
_refine_ls_wR_factor_ref 0.1348
_reflns_number_gt 13547
_reflns_number_total 14604
_reflns_threshold_expression >2sigma(I)
_cod_data_source_file d5dt01149c2.cif
_cod_data_source_block CuL1a
_cod_depositor_comments 'Adding full bibliography for 7718951--7718957.cif.'
_cod_database_code 7718953
_olex2_refinement_description
;
1. Fixed Uiso
 At 1.2 times of:
  All C(H) groups, All C(H,H) groups
 At 1.5 times of:
  All C(H,H,H) groups
2.a Secondary CH2 refined with riding coordinates:
 C00P(H00A,H00B), C00U(H,HA), C00Z(H00C,H00D), C013(H01A,H01B), C014(H01C,
 H01D), C016(HB,HC), C018(H01E,H01F), C01A(H01G,H01H), C01C(HD,HE), C01E(H01M,
 H01N), C01F(H01O,H01P), C01H(HG,HH), C01J(HI,HJ), C01K(H01Q,H01R), C01M(HL,HM),
  C01N(HN,HO), C01T(HQ,HR), C01X(HV,HW)
2.b Aromatic/amide H refined with riding coordinates:
 C00R(H00R), C01B(H01I), C01G(HF), C01L(HK), C01O(H01S), C01P(HP), C01Q(H01T),
 C01S(H01X), C01V(H01Y), C01W(H01Z), C01Y(HX), C01Z(HY), C020(HZ), C021(H0AA),
 C024(H024), C026(H4AA), C027(H5AA), C029(H029)
2.c Idealised Me refined as rotating group:
 C01D(H01J,H01K,H01L), C01R(H01U,H01V,H01W), C01U(HS,HT,HU), C022(H1AA,H2AA,
 H3AA), C025(H02A,H02B,H02C), C028(H6AA,H7AA,H8AA)
;
_olex2_submission_special_instructions 'No special instructions were received'

loop_
_space_group_symop_id
_space_group_symop_operation_xyz
1 'x, y, z'
2 '-x, y+1/2, -z+1/2'
3 '-x, -y, -z'
4 'x, -y-1/2, z-1/2'

loop_
_atom_site_label
_atom_site_type_symbol
_atom_site_fract_x
_atom_site_fract_y
_atom_site_fract_z
_atom_site_U_iso_or_equiv
_atom_site_adp_type
_atom_site_occupancy
_atom_site_calc_flag
_atom_site_disorder_assembly
_atom_site_disorder_group
_atom_site_refinement_flags_posn
Cu01 Cu 0.743925(17) 0.83567(2) 0.726424(8) 0.03290(8) Uani 1 d . . .
Cu02 Cu 0.764928(17) 1.23596(2) 0.478916(8) 0.03368(8) Uani 1 d . . .
Cl03 Cl 0.91268(4) 0.84726(5) 0.899666(18) 0.04264(13) Uani 1 d . . .
Cl04 Cl 0.59670(4) 1.28428(6) 0.65220(2) 0.05180(15) Uani 1 d . . .
Cl05 Cl 1.15165(5) 0.87714(7) 0.70155(2) 0.05989(18) Uani 1 d . . .
Cl06 Cl 0.65461(7) 0.77682(9) 0.54391(3) 0.0796(3) Uani 1 d . . .
N007 N 0.61187(12) 0.86379(16) 0.70781(6) 0.0363(4) Uani 1 d . . .
N008 N 0.85485(13) 0.78933(18) 0.75922(6) 0.0424(4) Uani 1 d . . .
N009 N 0.77683(13) 0.69015(16) 0.69412(6) 0.0378(4) Uani 1 d . . .
N00A N 0.76034(14) 1.38679(18) 0.51398(6) 0.0414(4) Uani 1 d . . .
N00B N 0.73033(13) 1.08110(16) 0.44979(6) 0.0374(4) Uani 1 d . . .
N00C N 0.89697(13) 1.25252(17) 0.46412(6) 0.0412(4) Uani 1 d . . .
N00D N 0.74745(13) 0.97637(17) 0.76565(6) 0.0391(4) Uani 1 d . . .
N00E N 0.65021(13) 1.2021(2) 0.50761(6) 0.0438(4) Uani 1 d . . .
N00F N 0.82574(14) 0.98257(17) 0.69164(6) 0.0411(4) Uani 1 d . . .
N00G N 0.67273(14) 0.76489(18) 0.77824(6) 0.0429(4) Uani 1 d . . .
O00H O 0.93394(17) 0.73071(18) 0.90144(9) 0.0729(7) Uani 1 d . . .
N00I N 0.82981(14) 1.17727(19) 0.53532(6) 0.0459(5) Uani 1 d . . .
N1 N 0.68709(16) 1.37634(19) 0.43677(6) 0.0485(5) Uani 1 d . . .
O00K O 0.82099(15) 0.8622(2) 0.88908(8) 0.0769(7) Uani 1 d . . .
O00L O 0.96451(18) 0.8980(2) 0.87017(8) 0.0772(7) Uani 1 d . . .
C00M C 0.81234(16) 1.07955(19) 0.71048(7) 0.0383(5) Uani 1 d . . .
O00N O 0.9331(2) 0.8984(2) 0.93651(7) 0.0835(8) Uani 1 d . . .
O00O O 0.5666(2) 1.3929(2) 0.66168(11) 0.0964(10) Uani 1 d . . .
C00P C 0.74329(17) 1.0794(2) 0.74179(7) 0.0429(5) Uani 1 d . . .
H00A H 0.7526 1.1435 0.7589 0.051 Uiso 1 calc . . R
H00B H 0.6846 1.0861 0.7294 0.051 Uiso 1 calc . . R
C00Q C 0.55257(16) 0.8154(2) 0.73190(7) 0.0416(5) Uani 1 d . . .
C00R C 0.85457(19) 1.1779(2) 0.70083(8) 0.0487(6) Uani 1 d . . .
H00R H 0.8440 1.2435 0.7146 0.058 Uiso 1 calc . . R
C00S C 0.73034(18) 0.6294(2) 0.66667(8) 0.0454(5) Uani 1 d . . .
O00T O 0.6098(3) 1.2228(3) 0.68725(8) 0.1028(11) Uani 1 d . . .
C00U C 0.83688(17) 1.3831(2) 0.54213(7) 0.0469(6) Uani 1 d . . .
H H 0.8317 1.4429 0.5612 0.056 Uiso 1 calc . . R
HA H 0.8916 1.3942 0.5282 0.056 Uiso 1 calc . . R
C00V C 0.58098(16) 0.9320(2) 0.67867(7) 0.0403(5) Uani 1 d . . .
C00W C 0.86040(17) 0.6565(2) 0.70422(8) 0.0452(5) Uani 1 d . . .
C00X C 0.88153(18) 0.9825(2) 0.66106(8) 0.0471(5) Uani 1 d . . .
O00Y O 0.6785(2) 1.2839(3) 0.63249(9) 0.1065(11) Uani 1 d . . .
C00Z C 0.66932(18) 0.9688(2) 0.79104(7) 0.0467(5) Uani 1 d . . .
H00C H 0.6158 0.9866 0.7757 0.056 Uiso 1 calc . . R
H00D H 0.6753 1.0227 0.8122 0.056 Uiso 1 calc . . R
C010 C 0.69747(18) 1.4764(2) 0.45460(7) 0.0446(5) Uani 1 d . . .
C011 C 0.77644(17) 1.0099(2) 0.42687(7) 0.0435(5) Uani 1 d . . .
C012 C 0.64385(16) 1.0575(2) 0.45591(7) 0.0429(5) Uani 1 d . . .
C013 C 0.83200(17) 0.9722(2) 0.79024(7) 0.0468(5) Uani 1 d . . .
H01A H 0.8186 0.9479 0.8166 0.056 Uiso 1 calc . . R
H01B H 0.8574 1.0465 0.7921 0.056 Uiso 1 calc . . R
C014 C 0.89931(16) 0.8936(2) 0.77290(8) 0.0474(6) Uani 1 d . . .
H01C H 0.9276 0.9295 0.7509 0.057 Uiso 1 calc . . R
H01D H 0.9450 0.8758 0.7926 0.057 Uiso 1 calc . . R
C015 C 0.95390(16) 1.2093(2) 0.49164(8) 0.0492(6) Uani 1 d . . .
C016 C 0.59244(17) 1.1393(3) 0.47956(9) 0.0530(6) Uani 1 d . . .
HB H 0.5622 1.1914 0.4619 0.064 Uiso 1 calc . . R
HC H 0.5475 1.0997 0.4940 0.064 Uiso 1 calc . . R
C017 C 0.6304(2) 1.3703(3) 0.40543(8) 0.0544(6) Uani 1 d . . .
C018 C 0.91284(18) 0.7278(3) 0.73213(10) 0.0557(7) Uani 1 d . . .
H01E H 0.9539 0.6815 0.7474 0.067 Uiso 1 calc . . R
H01F H 0.9475 0.7808 0.7174 0.067 Uiso 1 calc . . R
C019 C 0.93004(19) 1.3071(2) 0.43279(8) 0.0513(6) Uani 1 d . . .
C01A C 0.73377(19) 0.6747(2) 0.79009(8) 0.0501(6) Uani 1 d . . .
H01G H 0.7306 0.6154 0.7707 0.060 Uiso 1 calc . . R
H01H H 0.7162 0.6442 0.8151 0.060 Uiso 1 calc . . R
C01B C 0.46222(17) 0.8393(3) 0.72912(9) 0.0527(6) Uani 1 d . . .
H01I H 0.4228 0.8049 0.7459 0.063 Uiso 1 calc . . R
C01C C 0.76718(19) 1.4827(2) 0.48714(8) 0.0485(6) Uani 1 d . . .
HD H 0.8258 1.4837 0.4759 0.058 Uiso 1 calc . . R
HE H 0.7598 1.5514 0.5018 0.058 Uiso 1 calc . . R
C01D C 0.6431(2) 0.9735(2) 0.64841(8) 0.0521(6) Uani 1 d . . .
H01J H 0.6856 0.9162 0.6427 0.078 Uiso 1 calc . . GR
H01K H 0.6739 1.0384 0.6583 0.078 Uiso 1 calc . . GR
H01L H 0.6099 0.9925 0.6248 0.078 Uiso 1 calc . . GR
C01E C 0.58818(17) 0.7284(2) 0.76020(8) 0.0487(6) Uani 1 d . . .
H01M H 0.5454 0.7155 0.7806 0.058 Uiso 1 calc . . R
H01N H 0.5968 0.6587 0.7463 0.058 Uiso 1 calc . . R
C01F C 0.6611(2) 0.8515(2) 0.80835(8) 0.0504(6) Uani 1 d . . .
H01O H 0.7057 0.8417 0.8292 0.061 Uiso 1 calc . . R
H01P H 0.6030 0.8432 0.8197 0.061 Uiso 1 calc . . R
C01G C 0.6501(2) 1.5701(2) 0.44341(9) 0.0566(7) Uani 1 d . . .
HF H 0.6582 1.6372 0.4567 0.068 Uiso 1 calc . . R
C01H C 0.60703(17) 1.3100(3) 0.51736(9) 0.0517(6) Uani 1 d . . .
HG H 0.5599 1.2970 0.5357 0.062 Uiso 1 calc . . R
HH H 0.5806 1.3425 0.4936 0.062 Uiso 1 calc . . R
O01I O 0.5317(2) 1.2260(2) 0.62903(13) 0.1181(14) Uani 1 d . . .
C01J C 0.67442(18) 1.3903(3) 0.53536(8) 0.0503(6) Uani 1 d . . .
HI H 0.6505 1.4654 0.5343 0.060 Uiso 1 calc . . R
HJ H 0.6855 1.3710 0.5628 0.060 Uiso 1 calc . . R
C01K C 0.82876(19) 0.7183(2) 0.79378(9) 0.0520(6) Uani 1 d . . .
H01Q H 0.8351 0.7621 0.8177 0.062 Uiso 1 calc . . R
H01R H 0.8692 0.6555 0.7961 0.062 Uiso 1 calc . . R
C01L C 0.7359(2) 0.9168(2) 0.40992(10) 0.0595(7) Uani 1 d . . .
HK H 0.7688 0.8686 0.3946 0.071 Uiso 1 calc . . R
C01M C 0.84023(18) 1.2714(3) 0.56335(7) 0.0496(6) Uani 1 d . . .
HL H 0.8967 1.2643 0.5777 0.059 Uiso 1 calc . . R
HM H 0.7931 1.2684 0.5823 0.059 Uiso 1 calc . . R
C01N C 0.7660(2) 1.0910(3) 0.54674(9) 0.0573(7) Uani 1 d . . .
HN H 0.7802 1.0661 0.5734 0.069 Uiso 1 calc . . R
HO H 0.7705 1.0273 0.5293 0.069 Uiso 1 calc . . R
C01O C 0.9130(2) 1.1757(3) 0.67008(9) 0.0577(7) Uani 1 d . . .
H01S H 0.9431 1.2401 0.6630 0.069 Uiso 1 calc . . R
C01P C 0.6006(2) 0.9666(3) 0.43888(9) 0.0579(7) Uani 1 d . . .
HP H 0.5406 0.9540 0.4432 0.069 Uiso 1 calc . . R
C01Q C 0.9260(2) 1.0790(3) 0.65039(9) 0.0561(7) Uani 1 d . . .
H01T H 0.9650 1.0772 0.6296 0.067 Uiso 1 calc . . R
C01R C 0.6379(2) 0.6608(3) 0.65438(10) 0.0588(7) Uani 1 d . . .
H01U H 0.5990 0.6494 0.6760 0.088 Uiso 1 calc . . GR
H01V H 0.6186 0.6152 0.6325 0.088 Uiso 1 calc . . GR
H01W H 0.6364 0.7379 0.6467 0.088 Uiso 1 calc . . GR
C01S C 0.43166(19) 0.9142(3) 0.70124(10) 0.0603(7) Uani 1 d . . .
H01X H 0.3718 0.9339 0.6997 0.072 Uiso 1 calc . . R
C01T C 0.91506(19) 1.1351(3) 0.52251(9) 0.0562(7) Uani 1 d . . .
HQ H 0.9071 1.0605 0.5119 0.067 Uiso 1 calc . . R
HR H 0.9562 1.1304 0.5450 0.067 Uiso 1 calc . . R
C01U C 0.87245(19) 1.0309(3) 0.41908(10) 0.0577(7) Uani 1 d . . .
HS H 0.8964 0.9686 0.4051 0.087 Uiso 1 calc . . GR
HT H 0.9048 1.0402 0.4436 0.087 Uiso 1 calc . . GR
HU H 0.8778 1.0973 0.4035 0.087 Uiso 1 calc . . GR
C01V C 0.8994(2) 0.5648(3) 0.68720(11) 0.0669(8) Uani 1 d . . .
H01Y H 0.9572 0.5442 0.6945 0.080 Uiso 1 calc . . R
C01W C 0.49097(19) 0.9596(2) 0.67563(9) 0.0539(6) Uani 1 d . . .
H01Z H 0.4709 1.0088 0.6562 0.065 Uiso 1 calc . . R
C01X C 0.6719(2) 1.1366(3) 0.54459(8) 0.0564(7) Uani 1 d . . .
HV H 0.6305 1.0749 0.5463 0.068 Uiso 1 calc . . R
HW H 0.6632 1.1844 0.5672 0.068 Uiso 1 calc . . R
C01Y C 1.04516(19) 1.2246(3) 0.48959(11) 0.0677(9) Uani 1 d . . .
HX H 1.0836 1.1941 0.5086 0.081 Uiso 1 calc . . R
C01Z C 0.5906(2) 1.5622(3) 0.41220(10) 0.0656(8) Uani 1 d . . .
HY H 0.5571 1.6239 0.4041 0.079 Uiso 1 calc . . R
C020 C 0.6476(2) 0.8955(3) 0.41561(11) 0.0668(8) Uani 1 d . . .
HZ H 0.6200 0.8339 0.4039 0.080 Uiso 1 calc . . R
C021 C 0.5811(2) 1.4620(3) 0.39305(9) 0.0617(8) Uani 1 d . . .
H0AA H 0.5414 1.4556 0.3717 0.074 Uiso 1 calc . . R
C022 C 0.8698(3) 1.3421(3) 0.39963(9) 0.0676(9) Uani 1 d . . .
H1AA H 0.8451 1.4141 0.4053 0.101 Uiso 1 calc . . GR
H2AA H 0.8225 1.2887 0.3963 0.101 Uiso 1 calc . . GR
H3AA H 0.9028 1.3462 0.3759 0.101 Uiso 1 calc . . GR
O023 O 1.1200(3) 0.7682(3) 0.69639(13) 0.1267(14) Uani 1 d . . .
C024 C 0.7682(2) 0.5370(3) 0.64935(11) 0.0662(8) Uani 1 d . . .
H024 H 0.7356 0.4967 0.6305 0.079 Uiso 1 calc . . R
C025 C 0.8930(3) 0.8766(3) 0.63848(10) 0.0693(9) Uani 1 d . . .
H02A H 0.9419 0.8349 0.6498 0.104 Uiso 1 calc . . GR
H02B H 0.9050 0.8939 0.6115 0.104 Uiso 1 calc . . GR
H02C H 0.8395 0.8330 0.6396 0.104 Uiso 1 calc . . GR
C026 C 1.0779(2) 1.2856(4) 0.45891(15) 0.0866(14) Uani 1 d . . .
H4AA H 1.1387 1.2994 0.4576 0.104 Uiso 1 calc . . R
C027 C 1.0211(2) 1.3254(3) 0.43060(12) 0.0735(11) Uani 1 d . . .
H5AA H 1.0432 1.3653 0.4095 0.088 Uiso 1 calc . . R
C028 C 0.6224(3) 1.2618(3) 0.38371(11) 0.0815(12) Uani 1 d . . .
H6AA H 0.5657 1.2285 0.3887 0.122 Uiso 1 calc . . GR
H7AA H 0.6691 1.2124 0.3925 0.122 Uiso 1 calc . . GR
H8AA H 0.6271 1.2750 0.3560 0.122 Uiso 1 calc . . GR
C029 C 0.8523(3) 0.5043(3) 0.65943(13) 0.0802(11) Uani 1 d . . .
H029 H 0.8774 0.4421 0.6477 0.096 Uiso 1 calc . . R
O02A O 1.1931(4) 0.9282(5) 0.67075(11) 0.161(2) Uani 1 d . . .
O02B O 1.2124(3) 0.8825(5) 0.73390(13) 0.158(2) Uani 1 d . . .
O02C O 0.6045(3) 0.8607(5) 0.55965(18) 0.183(3) Uani 1 d . . .
O02D O 1.0824(3) 0.9409(4) 0.7143(2) 0.205(3) Uani 1 d . . .
O02E O 0.5994(4) 0.6937(5) 0.5326(3) 0.243(4) Uani 1 d . . .
O02F O 0.7007(6) 0.8091(6) 0.51069(14) 0.223(3) Uani 1 d . . .
O02G O 0.7151(3) 0.7392(8) 0.56996(16) 0.256(5) Uani 1 d . . .

loop_
_atom_site_aniso_label
_atom_site_aniso_U_11
_atom_site_aniso_U_22
_atom_site_aniso_U_33
_atom_site_aniso_U_23
_atom_site_aniso_U_13
_atom_site_aniso_U_12
Cu01 0.02898(13) 0.03549(14) 0.03416(14) -0.00047(10) -0.00007(10) -0.00015(9)
Cu02 0.02711(13) 0.04021(15) 0.03376(14) -0.00225(10) 0.00129(10) -0.00087(10)
Cl03 0.0415(3) 0.0427(3) 0.0437(3) -0.0014(2) 0.0013(2) 0.0057(2)
Cl04 0.0478(3) 0.0556(4) 0.0520(3) 0.0118(3) 0.0004(3) 0.0009(3)
Cl05 0.0586(4) 0.0575(4) 0.0637(4) 0.0083(3) 0.0031(3) -0.0035(3)
Cl06 0.0761(6) 0.0775(6) 0.0839(6) -0.0153(5) -0.0207(5) 0.0178(4)
N007 0.0334(9) 0.0378(9) 0.0378(9) -0.0025(7) 0.0030(7) 0.0012(7)
N008 0.0345(9) 0.0467(11) 0.0456(11) 0.0000(9) -0.0058(8) -0.0012(8)
N009 0.0361(9) 0.0326(9) 0.0448(10) -0.0006(8) 0.0022(8) 0.0013(7)
N00A 0.0388(10) 0.0478(11) 0.0375(9) -0.0008(8) -0.0011(8) 0.0004(8)
N00B 0.0356(9) 0.0352(9) 0.0413(10) 0.0007(7) -0.0013(7) -0.0018(7)
N00C 0.0337(9) 0.0435(10) 0.0465(11) -0.0107(8) 0.0043(8) -0.0055(8)
N00D 0.0409(10) 0.0402(10) 0.0361(9) 0.0028(8) 0.0022(7) -0.0023(8)
N00E 0.0316(9) 0.0570(12) 0.0432(10) -0.0051(9) 0.0064(8) -0.0037(9)
N00F 0.0450(10) 0.0372(10) 0.0414(10) 0.0002(8) 0.0058(8) -0.0028(8)
N00G 0.0408(10) 0.0467(11) 0.0413(10) 0.0070(8) 0.0008(8) -0.0043(8)
O00H 0.0704(15) 0.0432(11) 0.1053(19) -0.0032(11) 0.0036(13) 0.0073(10)
N00I 0.0416(10) 0.0539(12) 0.0419(10) 0.0045(9) -0.0021(8) 0.0006(9)
N1 0.0575(13) 0.0435(11) 0.0439(11) -0.0004(9) -0.0082(9) 0.0023(10)
O00K 0.0435(11) 0.0980(19) 0.0891(17) 0.0092(14) -0.0028(11) 0.0141(12)
O00L 0.0778(16) 0.0787(16) 0.0764(16) 0.0113(13) 0.0277(13) -0.0032(13)
C00M 0.0414(11) 0.0365(11) 0.0367(11) 0.0028(9) -0.0014(9) -0.0029(9)
O00N 0.115(2) 0.0801(17) 0.0543(13) -0.0175(12) -0.0169(13) 0.0192(15)
O00O 0.0896(19) 0.0555(14) 0.143(3) 0.0053(16) -0.0268(19) 0.0130(13)
C00P 0.0487(13) 0.0364(11) 0.0436(12) 0.0004(9) 0.0052(10) 0.0005(10)
C00Q 0.0343(11) 0.0482(13) 0.0422(12) -0.0019(10) 0.0030(9) -0.0030(9)
C00R 0.0575(15) 0.0385(12) 0.0501(14) 0.0032(10) -0.0007(11) -0.0082(11)
C00S 0.0497(13) 0.0362(11) 0.0505(13) -0.0060(10) 0.0036(11) -0.0057(10)
O00T 0.152(3) 0.100(2) 0.0577(14) 0.0202(14) 0.0235(17) 0.056(2)
C00U 0.0434(12) 0.0579(15) 0.0389(12) -0.0091(11) -0.0068(10) -0.0046(11)
C00V 0.0442(12) 0.0369(11) 0.0394(11) -0.0052(9) -0.0034(9) 0.0021(9)
C00W 0.0414(12) 0.0414(12) 0.0529(14) 0.0040(10) 0.0048(10) 0.0085(10)
C00X 0.0501(13) 0.0479(13) 0.0436(12) 0.0029(10) 0.0076(10) 0.0009(11)
O00Y 0.102(2) 0.132(3) 0.088(2) -0.0259(19) 0.0477(18) -0.036(2)
C00Z 0.0495(13) 0.0524(14) 0.0388(12) -0.0037(10) 0.0108(10) -0.0013(11)
C010 0.0508(13) 0.0404(12) 0.0425(12) 0.0022(10) -0.0016(10) 0.0022(10)
C011 0.0484(13) 0.0375(11) 0.0442(12) -0.0013(9) -0.0046(10) 0.0031(10)
C012 0.0396(11) 0.0465(13) 0.0424(12) 0.0039(10) -0.0026(9) -0.0101(10)
C013 0.0487(13) 0.0504(14) 0.0409(12) -0.0014(10) -0.0072(10) -0.0094(11)
C014 0.0380(12) 0.0553(15) 0.0484(13) 0.0013(11) -0.0104(10) -0.0063(10)
C015 0.0328(11) 0.0585(15) 0.0562(15) -0.0184(12) -0.0007(10) 0.0016(10)
C016 0.0318(11) 0.0700(18) 0.0572(15) -0.0087(13) 0.0031(10) -0.0120(11)
C017 0.0635(17) 0.0573(16) 0.0418(13) 0.0033(12) -0.0071(12) -0.0064(13)
C018 0.0342(12) 0.0657(18) 0.0670(17) -0.0066(14) -0.0052(11) 0.0098(11)
C019 0.0556(15) 0.0440(13) 0.0553(15) -0.0167(11) 0.0202(12) -0.0116(11)
C01A 0.0541(15) 0.0472(14) 0.0487(14) 0.0147(11) -0.0040(11) -0.0054(11)
C01B 0.0333(12) 0.0660(17) 0.0591(16) -0.0063(13) 0.0071(11) -0.0039(11)
C01C 0.0550(15) 0.0415(13) 0.0486(13) -0.0029(10) -0.0049(11) -0.0040(11)
C01D 0.0634(16) 0.0525(15) 0.0403(12) 0.0051(11) 0.0006(11) -0.0023(12)
C01E 0.0398(12) 0.0541(15) 0.0523(14) 0.0112(11) 0.0030(10) -0.0110(11)
C01F 0.0529(14) 0.0611(16) 0.0377(12) 0.0044(11) 0.0099(10) -0.0065(12)
C01G 0.0663(18) 0.0453(14) 0.0580(16) 0.0026(12) -0.0013(13) 0.0100(13)
C01H 0.0346(11) 0.0690(17) 0.0519(14) -0.0111(13) 0.0084(10) 0.0062(11)
O01I 0.090(2) 0.0673(17) 0.193(4) 0.000(2) -0.068(2) -0.0048(15)
C01J 0.0443(13) 0.0608(16) 0.0461(13) -0.0103(12) 0.0051(10) 0.0073(12)
C01K 0.0516(15) 0.0498(14) 0.0537(15) 0.0115(12) -0.0146(12) 0.0002(11)
C01L 0.0705(19) 0.0451(14) 0.0622(17) -0.0148(13) -0.0117(14) 0.0037(13)
C01M 0.0445(13) 0.0683(17) 0.0355(12) 0.0017(11) -0.0055(10) -0.0014(12)
C01N 0.0630(17) 0.0591(16) 0.0494(14) 0.0155(13) -0.0042(12) -0.0064(13)
C01O 0.0591(17) 0.0528(16) 0.0616(17) 0.0125(13) 0.0069(13) -0.0150(13)
C01P 0.0522(15) 0.0603(17) 0.0607(16) -0.0003(13) -0.0063(12) -0.0230(13)
C01Q 0.0524(15) 0.0635(17) 0.0533(15) 0.0111(13) 0.0148(12) -0.0049(13)
C01R 0.0528(15) 0.0566(16) 0.0664(18) -0.0219(14) -0.0098(13) -0.0033(12)
C01S 0.0367(13) 0.0656(18) 0.078(2) -0.0103(15) -0.0058(13) 0.0087(12)
C01T 0.0453(14) 0.0655(17) 0.0572(16) 0.0015(13) -0.0104(12) 0.0155(13)
C01U 0.0500(15) 0.0522(15) 0.0712(18) -0.0203(14) 0.0078(13) 0.0067(12)
C01V 0.0581(17) 0.0588(18) 0.084(2) -0.0070(16) 0.0022(16) 0.0253(14)
C01W 0.0500(14) 0.0527(15) 0.0582(15) -0.0002(12) -0.0139(12) 0.0086(12)
C01X 0.0545(15) 0.0682(18) 0.0472(14) 0.0064(13) 0.0121(12) -0.0152(14)
C01Y 0.0329(13) 0.084(2) 0.086(2) -0.0354(19) -0.0045(14) 0.0025(13)
C01Z 0.0678(19) 0.0634(19) 0.0649(18) 0.0133(15) -0.0085(15) 0.0175(15)
C020 0.075(2) 0.0494(16) 0.075(2) -0.0111(15) -0.0153(17) -0.0174(15)
C021 0.0578(17) 0.073(2) 0.0535(16) 0.0135(14) -0.0123(13) -0.0023(15)
C022 0.094(3) 0.0590(18) 0.0510(16) 0.0001(13) 0.0196(16) -0.0074(17)
O023 0.171(4) 0.076(2) 0.134(3) -0.015(2) 0.013(3) -0.023(2)
C024 0.0678(19) 0.0540(17) 0.077(2) -0.0253(15) 0.0063(16) 0.0004(14)
C025 0.087(2) 0.0605(18) 0.0616(18) -0.0095(15) 0.0308(17) 0.0007(17)
C026 0.0376(15) 0.099(3) 0.124(3) -0.051(3) 0.027(2) -0.0211(17)
C027 0.064(2) 0.072(2) 0.087(2) -0.0264(18) 0.0369(19) -0.0267(17)
C028 0.120(3) 0.064(2) 0.0585(19) -0.0070(16) -0.031(2) -0.007(2)
C029 0.082(2) 0.0593(19) 0.100(3) -0.0290(19) 0.007(2) 0.0218(18)
O02A 0.201(5) 0.200(5) 0.081(2) 0.035(3) 0.016(3) -0.079(4)
O02B 0.164(4) 0.185(5) 0.122(3) 0.047(3) -0.055(3) -0.068(4)
O02C 0.133(4) 0.174(4) 0.237(6) -0.129(4) -0.067(4) 0.065(3)
O02D 0.105(3) 0.122(4) 0.391(10) -0.067(5) 0.064(5) 0.006(3)
O02E 0.146(5) 0.171(5) 0.411(11) -0.169(7) -0.002(6) -0.008(4)
O02F 0.400(11) 0.183(5) 0.086(3) 0.041(3) 0.026(5) 0.013(6)
O02G 0.092(3) 0.536(13) 0.143(4) 0.148(6) 0.042(3) 0.124(5)

loop_
_atom_type_symbol
_atom_type_description
_atom_type_scat_dispersion_real
_atom_type_scat_dispersion_imag
_atom_type_scat_source
C C 0.0033 0.0016 'International Tables Vol C Tables 4.2.6.8 and 6.1.1.4'
H H 0.0000 0.0000 'International Tables Vol C Tables 4.2.6.8 and 6.1.1.4'
N N 0.0061 0.0033 'International Tables Vol C Tables 4.2.6.8 and 6.1.1.4'
O O 0.0106 0.0060 'International Tables Vol C Tables 4.2.6.8 and 6.1.1.4'
Cl Cl 0.1484 0.1585 'International Tables Vol C Tables 4.2.6.8 and 6.1.1.4'
Cu Cu 0.3201 1.2651 'International Tables Vol C Tables 4.2.6.8 and 6.1.1.4'

loop_
_geom_angle_atom_site_label_1
_geom_angle_atom_site_label_2
_geom_angle_atom_site_label_3
_geom_angle
_geom_angle_site_symmetry_1
_geom_angle_site_symmetry_3
_geom_angle_publ_flag
N007 Cu01 N009 102.02(8) . . ?
N007 Cu01 N00D 93.89(7) . . ?
N007 Cu01 N00F 102.78(7) . . ?
N007 Cu01 N00G 80.19(8) . . ?
N008 Cu01 N007 162.74(8) . . ?
N008 Cu01 N009 82.04(8) . . ?
N008 Cu01 N00D 82.55(8) . . ?
N008 Cu01 N00F 92.58(8) . . ?
N008 Cu01 N00G 82.55(8) . . ?
N009 Cu01 N00D 164.08(8) . . ?
N009 Cu01 N00F 102.21(7) . . ?
N009 Cu01 N00G 102.55(8) . . ?
N00D Cu01 N00F 74.53(7) . . ?
N00D Cu01 N00G 79.32(8) . . ?
N00G Cu01 N00F 153.82(8) . . ?
N00A Cu02 N00I 79.11(8) . . ?
N00B Cu02 N00A 163.26(8) . . ?
N00B Cu02 N00I 102.46(8) . . ?
N00C Cu02 N00A 95.68(8) . . ?
N00C Cu02 N00B 101.03(8) . . ?
N00C Cu02 N00I 80.82(8) . . ?
N00E Cu02 N00A 82.13(8) . . ?
N00E Cu02 N00B 81.52(8) . . ?
N00E Cu02 N00C 164.04(9) . . ?
N00E Cu02 N00I 83.25(8) . . ?
O00K Cl03 O00H 110.22(17) . . ?
O00L Cl03 O00H 108.69(16) . . ?
O00L Cl03 O00K 108.24(17) . . ?
O00N Cl03 O00H 109.95(17) . . ?
O00N Cl03 O00K 110.58(18) . . ?
O00N Cl03 O00L 109.12(19) . . ?
O00O Cl04 O01I 110.99(19) . . ?
O00T Cl04 O00O 109.0(2) . . ?
O00T Cl04 O00Y 107.2(2) . . ?
O00T Cl04 O01I 106.8(2) . . ?
O00Y Cl04 O00O 113.4(2) . . ?
O00Y Cl04 O01I 109.2(2) . . ?
O023 Cl05 O02B 110.6(3) . . ?
O02A Cl05 O023 118.6(3) . . ?
O02A Cl05 O02B 106.0(3) . . ?
O02D Cl05 O023 107.5(3) . . ?
O02D Cl05 O02A 110.9(4) . . ?
O02D Cl05 O02B 102.0(4) . . ?
O02C Cl06 O02F 113.7(4) . . ?
O02E Cl06 O02C 108.2(3) . . ?
O02E Cl06 O02F 106.8(5) . . ?
O02G Cl06 O02C 111.2(4) . . ?
O02G Cl06 O02E 110.1(6) . . ?
O02G Cl06 O02F 106.7(4) . . ?
C00Q N007 Cu01 112.45(15) . . ?
C00V N007 Cu01 128.32(16) . . ?
C00V N007 C00Q 118.8(2) . . ?
C014 N008 Cu01 107.06(15) . . ?
C014 N008 C01K 110.8(2) . . ?
C018 N008 Cu01 106.26(16) . . ?
C018 N008 C014 110.2(2) . . ?
C018 N008 C01K 111.9(2) . . ?
C01K N008 Cu01 110.44(15) . . ?
C00S N009 Cu01 132.09(17) . . ?
C00W N009 Cu01 109.94(16) . . ?
C00W N009 C00S 118.0(2) . . ?
C00U N00A Cu02 107.17(16) . . ?
C00U N00A C01J 110.7(2) . . ?
C01C N00A Cu02 107.86(15) . . ?
C01C N00A C00U 111.0(2) . . ?
C01C N00A C01J 110.7(2) . . ?
C01J N00A Cu02 109.30(16) . . ?
C011 N00B Cu02 133.03(16) . . ?
C012 N00B Cu02 109.22(16) . . ?
C012 N00B C011 117.7(2) . . ?
C015 N00C Cu02 112.81(17) . . ?
C015 N00C C019 119.2(2) . . ?
C019 N00C Cu02 127.73(19) . . ?
C00P N00D Cu01 108.41(14) . . ?
C00P N00D C00Z 110.4(2) . . ?
C00P N00D C013 110.8(2) . . ?
C00Z N00D Cu01 107.89(15) . . ?
C00Z N00D C013 110.27(19) . . ?
C013 N00D Cu01 108.96(15) . . ?
C016 N00E Cu02 106.35(15) . . ?
C016 N00E C01H 109.5(2) . . ?
C016 N00E C01X 112.5(2) . . ?
C01H N00E Cu02 108.20(17) . . ?
C01H N00E C01X 110.6(2) . . ?
C01X N00E Cu02 109.53(16) . . ?
C00M N00F Cu01 107.77(14) . . ?
C00M N00F C00X 118.0(2) . . ?
C00X N00F Cu01 134.05(17) . . ?
C01A N00G Cu01 100.66(15) . . ?
C01A N00G C01F 114.5(2) . . ?
C01E N00G Cu01 102.21(15) . . ?
C01E N00G C01A 115.1(2) . . ?
C01E N00G C01F 112.6(2) . . ?
C01F N00G Cu01 110.26(15) . . ?
C01M N00I Cu02 110.28(16) . . ?
C01N N00I Cu02 100.10(16) . . ?
C01N N00I C01M 115.1(2) . . ?
C01T N00I Cu02 102.66(16) . . ?
C01T N00I C01M 112.2(2) . . ?
C01T N00I C01N 114.9(2) . . ?
C017 N1 C010 117.7(2) . . ?
N00F C00M C00P 116.8(2) . . ?
N00F C00M C00R 123.2(2) . . ?
C00R C00M C00P 119.9(2) . . ?
N00D C00P C00M 111.6(2) . . ?
N00D C00P H00A 109.3 . . ?
N00D C00P H00B 109.3 . . ?
C00M C00P H00A 109.3 . . ?
C00M C00P H00B 109.3 . . ?
H00A C00P H00B 108.0 . . ?
N007 C00Q C01B 121.9(2) . . ?
N007 C00Q C01E 117.0(2) . . ?
C01B C00Q C01E 121.0(2) . . ?
C00M C00R H00R 121.0 . . ?
C00M C00R C01O 117.9(3) . . ?
C01O C00R H00R 121.0 . . ?
N009 C00S C01R 121.0(2) . . ?
N009 C00S C024 120.7(3) . . ?
C024 C00S C01R 118.3(3) . . ?
N00A C00U H 109.6 . . ?
N00A C00U HA 109.6 . . ?
N00A C00U C01M 110.4(2) . . ?
H C00U HA 108.1 . . ?
C01M C00U H 109.6 . . ?
C01M C00U HA 109.6 . . ?
N007 C00V C01D 119.7(2) . . ?
N007 C00V C01W 120.6(2) . . ?
C01W C00V C01D 119.7(2) . . ?
N009 C00W C018 117.5(2) . . ?
N009 C00W C01V 122.2(3) . . ?
C01V C00W C018 120.1(3) . . ?
N00F C00X C01Q 120.9(3) . . ?
N00F C00X C025 118.5(2) . . ?
C01Q C00X C025 120.6(3) . . ?
N00D C00Z H00C 109.5 . . ?
N00D C00Z H00D 109.5 . . ?
N00D C00Z C01F 110.8(2) . . ?
H00C C00Z H00D 108.1 . . ?
C01F C00Z H00C 109.5 . . ?
C01F C00Z H00D 109.5 . . ?
N1 C010 C01C 116.3(2) . . ?
N1 C010 C01G 123.2(2) . . ?
C01G C010 C01C 120.5(2) . . ?
N00B C011 C01L 121.1(3) . . ?
N00B C011 C01U 120.4(2) . . ?
C01L C011 C01U 118.4(3) . . ?
N00B C012 C016 117.3(2) . . ?
N00B C012 C01P 122.8(3) . . ?
C01P C012 C016 119.7(2) . . ?
N00D C013 H01A 109.3 . . ?
N00D C013 H01B 109.3 . . ?
N00D C013 C014 111.6(2) . . ?
H01A C013 H01B 108.0 . . ?
C014 C013 H01A 109.3 . . ?
C014 C013 H01B 109.3 . . ?
N008 C014 C013 110.2(2) . . ?
N008 C014 H01C 109.6 . . ?
N008 C014 H01D 109.6 . . ?
C013 C014 H01C 109.6 . . ?
C013 C014 H01D 109.6 . . ?
H01C C014 H01D 108.1 . . ?
N00C C015 C01T 117.2(2) . . ?
N00C C015 C01Y 121.5(3) . . ?
C01Y C015 C01T 121.1(3) . . ?
N00E C016 C012 112.2(2) . . ?
N00E C016 HB 109.2 . . ?
N00E C016 HC 109.2 . . ?
C012 C016 HB 109.2 . . ?
C012 C016 HC 109.2 . . ?
HB C016 HC 107.9 . . ?
N1 C017 C021 121.3(3) . . ?
N1 C017 C028 118.5(3) . . ?
C021 C017 C028 120.3(3) . . ?
N008 C018 C00W 111.8(2) . . ?
N008 C018 H01E 109.3 . . ?
N008 C018 H01F 109.3 . . ?
C00W C018 H01E 109.3 . . ?
C00W C018 H01F 109.3 . . ?
H01E C018 H01F 107.9 . . ?
N00C C019 C022 120.2(3) . . ?
N00C C019 C027 120.1(3) . . ?
C027 C019 C022 119.7(3) . . ?
N00G C01A H01G 109.6 . . ?
N00G C01A H01H 109.6 . . ?
N00G C01A C01K 110.3(2) . . ?
H01G C01A H01H 108.1 . . ?
C01K C01A H01G 109.6 . . ?
C01K C01A H01H 109.6 . . ?
C00Q C01B H01I 120.4 . . ?
C01S C01B C00Q 119.3(3) . . ?
C01S C01B H01I 120.4 . . ?
N00A C01C C010 110.9(2) . . ?
N00A C01C HD 109.5 . . ?
N00A C01C HE 109.5 . . ?
C010 C01C HD 109.5 . . ?
C010 C01C HE 109.5 . . ?
HD C01C HE 108.0 . . ?
C00V C01D H01J 109.5 . . ?
C00V C01D H01K 109.5 . . ?
C00V C01D H01L 109.5 . . ?
H01J C01D H01K 109.5 . . ?
H01J C01D H01L 109.5 . . ?
H01K C01D H01L 109.5 . . ?
N00G C01E C00Q 110.5(2) . . ?
N00G C01E H01M 109.6 . . ?
N00G C01E H01N 109.6 . . ?
C00Q C01E H01M 109.6 . . ?
C00Q C01E H01N 109.6 . . ?
H01M C01E H01N 108.1 . . ?
N00G C01F C00Z 111.6(2) . . ?
N00G C01F H01O 109.3 . . ?
N00G C01F H01P 109.3 . . ?
C00Z C01F H01O 109.3 . . ?
C00Z C01F H01P 109.3 . . ?
H01O C01F H01P 108.0 . . ?
C010 C01G HF 120.7 . . ?
C01Z C01G C010 118.6(3) . . ?
C01Z C01G HF 120.7 . . ?
N00E C01H HG 109.5 . . ?
N00E C01H HH 109.5 . . ?
N00E C01H C01J 110.6(2) . . ?
HG C01H HH 108.1 . . ?
C01J C01H HG 109.5 . . ?
C01J C01H HH 109.5 . . ?
N00A C01J C01H 111.2(2) . . ?
N00A C01J HI 109.4 . . ?
N00A C01J HJ 109.4 . . ?
C01H C01J HI 109.4 . . ?
C01H C01J HJ 109.4 . . ?
HI C01J HJ 108.0 . . ?
N008 C01K C01A 113.1(2) . . ?
N008 C01K H01Q 109.0 . . ?
N008 C01K H01R 109.0 . . ?
C01A C01K H01Q 109.0 . . ?
C01A C01K H01R 109.0 . . ?
H01Q C01K H01R 107.8 . . ?
C011 C01L HK 119.8 . . ?
C020 C01L C011 120.5(3) . . ?
C020 C01L HK 119.8 . . ?
N00I C01M C00U 111.4(2) . . ?
N00I C01M HL 109.4 . . ?
N00I C01M HM 109.4 . . ?
C00U C01M HL 109.4 . . ?
C00U C01M HM 109.4 . . ?
HL C01M HM 108.0 . . ?
N00I C01N HN 109.6 . . ?
N00I C01N HO 109.6 . . ?
N00I C01N C01X 110.4(2) . . ?
HN C01N HO 108.1 . . ?
C01X C01N HN 109.6 . . ?
C01X C01N HO 109.6 . . ?
C00R C01O H01S 120.2 . . ?
C01Q C01O C00R 119.5(3) . . ?
C01Q C01O H01S 120.2 . . ?
C012 C01P HP 120.5 . . ?
C020 C01P C012 119.1(3) . . ?
C020 C01P HP 120.5 . . ?
C00X C01Q H01T 119.8 . . ?
C01O C01Q C00X 120.4(3) . . ?
C01O C01Q H01T 119.8 . . ?
C00S C01R H01U 109.5 . . ?
C00S C01R H01V 109.5 . . ?
C00S C01R H01W 109.5 . . ?
H01U C01R H01V 109.5 . . ?
H01U C01R H01W 109.5 . . ?
H01V C01R H01W 109.5 . . ?
C01B C01S H01X 120.5 . . ?
C01W C01S C01B 119.0(3) . . ?
C01W C01S H01X 120.5 . . ?
N00I C01T C015 111.4(2) . . ?
N00I C01T HQ 109.3 . . ?
N00I C01T HR 109.3 . . ?
C015 C01T HQ 109.4 . . ?
C015 C01T HR 109.3 . . ?
HQ C01T HR 108.0 . . ?
C011 C01U HS 109.5 . . ?
C011 C01U HT 109.5 . . ?
C011 C01U HU 109.5 . . ?
HS C01U HT 109.5 . . ?
HS C01U HU 109.5 . . ?
HT C01U HU 109.5 . . ?
C00W C01V H01Y 120.3 . . ?
C029 C01V C00W 119.5(3) . . ?
C029 C01V H01Y 120.3 . . ?
C00V C01W H01Z 119.8 . . ?
C01S C01W C00V 120.3(3) . . ?
C01S C01W H01Z 119.8 . . ?
N00E C01X C01N 114.1(2) . . ?
N00E C01X HV 108.7 . . ?
N00E C01X HW 108.7 . . ?
C01N C01X HV 108.7 . . ?
C01N C01X HW 108.7 . . ?
HV C01X HW 107.6 . . ?
C015 C01Y HX 120.5 . . ?
C026 C01Y C015 118.9(4) . . ?
C026 C01Y HX 120.5 . . ?
C01G C01Z HY 120.5 . . ?
C021 C01Z C01G 118.9(3) . . ?
C021 C01Z HY 120.5 . . ?
C01L C020 C01P 118.8(3) . . ?
C01L C020 HZ 120.6 . . ?
C01P C020 HZ 120.6 . . ?
C017 C021 H0AA 119.9 . . ?
C01Z C021 C017 120.2(3) . . ?
C01Z C021 H0AA 119.9 . . ?
C019 C022 H1AA 109.5 . . ?
C019 C022 H2AA 109.5 . . ?
C019 C022 H3AA 109.5 . . ?
H1AA C022 H2AA 109.5 . . ?
H1AA C022 H3AA 109.5 . . ?
H2AA C022 H3AA 109.5 . . ?
C00S C024 H024 119.5 . . ?
C029 C024 C00S 121.0(3) . . ?
C029 C024 H024 119.5 . . ?
C00X C025 H02A 109.5 . . ?
C00X C025 H02B 109.5 . . ?
C00X C025 H02C 109.5 . . ?
H02A C025 H02B 109.5 . . ?
H02A C025 H02C 109.5 . . ?
H02B C025 H02C 109.5 . . ?
C01Y C026 H4AA 120.2 . . ?
C027 C026 C01Y 119.5(3) . . ?
C027 C026 H4AA 120.2 . . ?
C019 C027 H5AA 119.7 . . ?
C026 C027 C019 120.5(3) . . ?
C026 C027 H5AA 119.7 . . ?
C017 C028 H6AA 109.5 . . ?
C017 C028 H7AA 109.5 . . ?
C017 C028 H8AA 109.5 . . ?
H6AA C028 H7AA 109.5 . . ?
H6AA C028 H8AA 109.5 . . ?
H7AA C028 H8AA 109.5 . . ?
C01V C029 H029 120.7 . . ?
C024 C029 C01V 118.7(3) . . ?
C024 C029 H029 120.7 . . ?

loop_
_geom_bond_atom_site_label_1
_geom_bond_atom_site_label_2
_geom_bond_distance
_geom_bond_site_symmetry_2
_geom_bond_publ_flag
Cu01 N007 2.0933(19) . ?
Cu01 N008 2.055(2) . ?
Cu01 N009 2.1262(19) . ?
Cu01 N00D 2.149(2) . ?
Cu01 N00F 2.468(2) . ?
Cu01 N00G 2.251(2) . ?
Cu02 N00A 2.167(2) . ?
Cu02 N00B 2.1597(19) . ?
Cu02 N00C 2.070(2) . ?
Cu02 N00E 2.045(2) . ?
Cu02 N00I 2.239(2) . ?
Cl03 O00H 1.434(2) . ?
Cl03 O00K 1.426(2) . ?
Cl03 O00L 1.423(2) . ?
Cl03 O00N 1.419(2) . ?
Cl04 O00O 1.418(3) . ?
Cl04 O00T 1.409(3) . ?
Cl04 O00Y 1.416(3) . ?
Cl04 O01I 1.421(3) . ?
Cl05 O023 1.399(4) . ?
Cl05 O02A 1.376(4) . ?
Cl05 O02B 1.411(4) . ?
Cl05 O02D 1.371(4) . ?
Cl06 O02C 1.374(4) . ?
Cl06 O02E 1.346(5) . ?
Cl06 O02F 1.395(6) . ?
Cl06 O02G 1.329(4) . ?
N007 C00Q 1.357(3) . ?
N007 C00V 1.356(3) . ?
N008 C014 1.485(3) . ?
N008 C018 1.481(4) . ?
N008 C01K 1.511(3) . ?
N009 C00S 1.361(3) . ?
N009 C00W 1.354(3) . ?
N00A C00U 1.476(3) . ?
N00A C01C 1.473(3) . ?
N00A C01J 1.499(3) . ?
N00B C011 1.358(3) . ?
N00B C012 1.352(3) . ?
N00C C015 1.352(4) . ?
N00C C019 1.355(3) . ?
N00D C00P 1.478(3) . ?
N00D C00Z 1.479(3) . ?
N00D C013 1.502(3) . ?
N00E C016 1.477(3) . ?
N00E C01H 1.488(4) . ?
N00E C01X 1.509(4) . ?
N00F C00M 1.345(3) . ?
N00F C00X 1.353(3) . ?
N00G C01A 1.467(3) . ?
N00G C01E 1.462(3) . ?
N00G C01F 1.471(4) . ?
N00I C01M 1.481(4) . ?
N00I C01N 1.469(4) . ?
N00I C01T 1.455(4) . ?
N1 C010 1.351(3) . ?
N1 C017 1.346(3) . ?
C00M C00P 1.507(3) . ?
C00M C00R 1.382(3) . ?
C00P H00A 0.9700 . ?
C00P H00B 0.9700 . ?
C00Q C01B 1.388(3) . ?
C00Q C01E 1.506(4) . ?
C00R H00R 0.9300 . ?
C00R C01O 1.383(4) . ?
C00S C01R 1.488(4) . ?
C00S C024 1.383(4) . ?
C00U H 0.9700 . ?
C00U HA 0.9700 . ?
C00U C01M 1.521(4) . ?
C00V C01D 1.493(4) . ?
C00V C01W 1.394(4) . ?
C00W C018 1.487(4) . ?
C00W C01V 1.380(4) . ?
C00X C01Q 1.388(4) . ?
C00X C025 1.496(4) . ?
C00Z H00C 0.9700 . ?
C00Z H00D 0.9700 . ?
C00Z C01F 1.530(4) . ?
C010 C01C 1.504(4) . ?
C010 C01G 1.377(4) . ?
C011 C01L 1.389(4) . ?
C011 C01U 1.495(4) . ?
C012 C016 1.496(4) . ?
C012 C01P 1.387(4) . ?
C013 H01A 0.9700 . ?
C013 H01B 0.9700 . ?
C013 C014 1.514(4) . ?
C014 H01C 0.9700 . ?
C014 H01D 0.9700 . ?
C015 C01T 1.506(4) . ?
C015 C01Y 1.387(4) . ?
C016 HB 0.9700 . ?
C016 HC 0.9700 . ?
C017 C021 1.384(4) . ?
C017 C028 1.498(4) . ?
C018 H01E 0.9700 . ?
C018 H01F 0.9700 . ?
C019 C022 1.486(5) . ?
C019 C027 1.390(4) . ?
C01A H01G 0.9700 . ?
C01A H01H 0.9700 . ?
C01A C01K 1.522(4) . ?
C01B H01I 0.9300 . ?
C01B C01S 1.375(5) . ?
C01C HD 0.9700 . ?
C01C HE 0.9700 . ?
C01D H01J 0.9600 . ?
C01D H01K 0.9600 . ?
C01D H01L 0.9600 . ?
C01E H01M 0.9700 . ?
C01E H01N 0.9700 . ?
C01F H01O 0.9700 . ?
C01F H01P 0.9700 . ?
C01G HF 0.9300 . ?
C01G C01Z 1.371(4) . ?
C01H HG 0.9700 . ?
C01H HH 0.9700 . ?
C01H C01J 1.513(4) . ?
C01J HI 0.9700 . ?
C01J HJ 0.9700 . ?
C01K H01Q 0.9700 . ?
C01K H01R 0.9700 . ?
C01L HK 0.9300 . ?
C01L C020 1.370(5) . ?
C01M HL 0.9700 . ?
C01M HM 0.9700 . ?
C01N HN 0.9700 . ?
C01N HO 0.9700 . ?
C01N C01X 1.516(4) . ?
C01O H01S 0.9300 . ?
C01O C01Q 1.355(5) . ?
C01P HP 0.9300 . ?
C01P C020 1.371(5) . ?
C01Q H01T 0.9300 . ?
C01R H01U 0.9600 . ?
C01R H01V 0.9600 . ?
C01R H01W 0.9600 . ?
C01S H01X 0.9300 . ?
C01S C01W 1.375(5) . ?
C01T HQ 0.9700 . ?
C01T HR 0.9700 . ?
C01U HS 0.9600 . ?
C01U HT 0.9600 . ?
C01U HU 0.9600 . ?
C01V H01Y 0.9300 . ?
C01V C029 1.371(5) . ?
C01W H01Z 0.9300 . ?
C01X HV 0.9700 . ?
C01X HW 0.9700 . ?
C01Y HX 0.9300 . ?
C01Y C026 1.375(6) . ?
C01Z HY 0.9300 . ?
C01Z C021 1.371(5) . ?
C020 HZ 0.9300 . ?
C021 H0AA 0.9300 . ?
C022 H1AA 0.9600 . ?
C022 H2AA 0.9600 . ?
C022 H3AA 0.9600 . ?
C024 H024 0.9300 . ?
C024 C029 1.358(5) . ?
C025 H02A 0.9600 . ?
C025 H02B 0.9600 . ?
C025 H02C 0.9600 . ?
C026 H4AA 0.9300 . ?
C026 C027 1.355(6) . ?
C027 H5AA 0.9300 . ?
C028 H6AA 0.9600 . ?
C028 H7AA 0.9600 . ?
C028 H8AA 0.9600 . ?
C029 H029 0.9300 . ?

loop_
_geom_torsion_atom_site_label_1
_geom_torsion_atom_site_label_2
_geom_torsion_atom_site_label_3
_geom_torsion_atom_site_label_4
_geom_torsion
_geom_torsion_site_symmetry_1
_geom_torsion_site_symmetry_2
_geom_torsion_site_symmetry_3
_geom_torsion_site_symmetry_4
_geom_torsion_publ_flag
Cu01 N007 C00Q C01B 168.6(2) . . . . ?
Cu01 N007 C00Q C01E -15.4(3) . . . . ?
Cu01 N007 C00V C01D 17.1(3) . . . . ?
Cu01 N007 C00V C01W -165.95(19) . . . . ?
Cu01 N008 C014 C013 48.1(2) . . . . ?
Cu01 N008 C018 C00W -38.0(3) . . . . ?
Cu01 N008 C01K C01A 14.7(3) . . . . ?
Cu01 N009 C00S C01R -0.6(4) . . . . ?
Cu01 N009 C00S C024 179.1(2) . . . . ?
Cu01 N009 C00W C018 -4.1(3) . . . . ?
Cu01 N009 C00W C01V -178.9(2) . . . . ?
Cu01 N00D C00P C00M -51.6(2) . . . . ?
Cu01 N00D C00Z C01F 48.3(2) . . . . ?
Cu01 N00D C013 C014 16.2(2) . . . . ?
Cu01 N00F C00M C00P -9.4(2) . . . . ?
Cu01 N00F C00M C00R 174.4(2) . . . . ?
Cu01 N00F C00X C01Q -172.8(2) . . . . ?
Cu01 N00F C00X C025 8.3(4) . . . . ?
Cu01 N00G C01A C01K 49.8(2) . . . . ?
Cu01 N00G C01E C00Q -43.4(2) . . . . ?
Cu01 N00G C01F C00Z 20.0(3) . . . . ?
Cu02 N00A C00U C01M -49.8(2) . . . . ?
Cu02 N00A C01C C010 53.9(2) . . . . ?
Cu02 N00A C01J C01H -17.1(3) . . . . ?
Cu02 N00B C011 C01L -176.7(2) . . . . ?
Cu02 N00B C011 C01U 2.8(4) . . . . ?
Cu02 N00B C012 C016 0.9(3) . . . . ?
Cu02 N00B C012 C01P 176.0(2) . . . . ?
Cu02 N00C C015 C01T 13.8(3) . . . . ?
Cu02 N00C C015 C01Y -171.8(2) . . . . ?
Cu02 N00C C019 C022 -13.7(3) . . . . ?
Cu02 N00C C019 C027 169.7(2) . . . . ?
Cu02 N00E C016 C012 39.4(3) . . . . ?
Cu02 N00E C01H C01J -47.0(3) . . . . ?
Cu02 N00E C01X C01N -12.8(3) . . . . ?
Cu02 N00I C01M C00U -20.9(3) . . . . ?
Cu02 N00I C01N C01X -49.5(3) . . . . ?
Cu02 N00I C01T C015 40.2(3) . . . . ?
N007 Cu01 N008 C014 -109.2(3) . . . . ?
N007 Cu01 N008 C018 133.0(3) . . . . ?
N007 Cu01 N008 C01K 11.5(4) . . . . ?
N007 Cu01 N009 C00S 3.0(2) . . . . ?
N007 Cu01 N009 C00W -177.04(16) . . . . ?
N007 Cu01 N00D C00P -68.50(16) . . . . ?
N007 Cu01 N00D C00Z 51.12(16) . . . . ?
N007 Cu01 N00D C013 170.85(15) . . . . ?
N007 Cu01 N00F C00M 76.55(16) . . . . ?
N007 Cu01 N00F C00X -108.0(2) . . . . ?
N007 Cu01 N00G C01A 147.15(17) . . . . ?
N007 Cu01 N00G C01E 28.31(16) . . . . ?
N007 Cu01 N00G C01F -91.58(18) . . . . ?
N007 C00Q C01B C01S -0.1(4) . . . . ?
N007 C00Q C01E N00G 42.9(3) . . . . ?
N007 C00V C01W C01S -2.6(4) . . . . ?
N008 Cu01 N007 C00Q -9.0(4) . . . . ?
N008 Cu01 N007 C00V 162.9(2) . . . . ?
N008 Cu01 N009 C00S 165.9(2) . . . . ?
N008 Cu01 N009 C00W -14.08(17) . . . . ?
N008 Cu01 N00D C00P 128.47(16) . . . . ?
N008 Cu01 N00D C00Z -111.91(16) . . . . ?
N008 Cu01 N00D C013 7.82(15) . . . . ?
N008 Cu01 N00F C00M -95.52(16) . . . . ?
N008 Cu01 N00F C00X 79.9(2) . . . . ?
N008 Cu01 N00G C01A -33.19(16) . . . . ?
N008 Cu01 N00G C01E -152.03(17) . . . . ?
N008 Cu01 N00G C01F 88.09(18) . . . . ?
N009 Cu01 N007 C00Q 93.00(17) . . . . ?
N009 Cu01 N007 C00V -95.1(2) . . . . ?
N009 Cu01 N008 C014 145.79(17) . . . . ?
N009 Cu01 N008 C018 28.02(18) . . . . ?
N009 Cu01 N008 C01K -93.52(18) . . . . ?
N009 Cu01 N00D C00P 113.9(3) . . . . ?
N009 Cu01 N00D C00Z -126.5(3) . . . . ?
N009 Cu01 N00D C013 -6.7(4) . . . . ?
N009 Cu01 N00F C00M -177.93(16) . . . . ?
N009 Cu01 N00F C00X -2.5(3) . . . . ?
N009 Cu01 N00G C01A 46.89(17) . . . . ?
N009 Cu01 N00G C01E -71.95(17) . . . . ?
N009 Cu01 N00G C01F 168.17(17) . . . . ?
N009 C00S C024 C029 0.4(5) . . . . ?
N009 C00W C018 N008 29.0(4) . . . . ?
N009 C00W C01V C029 -0.8(5) . . . . ?
N00A Cu02 N00B C011 -177.9(2) . . . . ?
N00A Cu02 N00B C012 4.5(4) . . . . ?
N00A Cu02 N00C C015 85.62(18) . . . . ?
N00A Cu02 N00C C019 -89.1(2) . . . . ?
N00A Cu02 N00E C016 146.31(19) . . . . ?
N00A Cu02 N00E C01H 28.74(16) . . . . ?
N00A Cu02 N00E C01X -91.91(19) . . . . ?
N00A Cu02 N00I C01M -4.34(16) . . . . ?
N00A Cu02 N00I C01N 117.33(18) . . . . ?
N00A Cu02 N00I C01T -124.12(19) . . . . ?
N00A C00U C01M N00I 47.8(3) . . . . ?
N00B Cu02 N00A C00U 126.0(3) . . . . ?
N00B Cu02 N00A C01C -114.4(3) . . . . ?
N00B Cu02 N00A C01J 6.0(4) . . . . ?
N00B Cu02 N00C C015 -93.38(18) . . . . ?
N00B Cu02 N00C C019 92.0(2) . . . . ?
N00B Cu02 N00E C016 -30.08(18) . . . . ?
N00B Cu02 N00E C01H -147.64(17) . . . . ?
N00B Cu02 N00E C01X 91.70(19) . . . . ?
N00B Cu02 N00I C01M -167.32(16) . . . . ?
N00B Cu02 N00I C01N -45.65(19) . . . . ?
N00B Cu02 N00I C01T 72.90(19) . . . . ?
N00B C011 C01L C020 0.8(5) . . . . ?
N00B C012 C016 N00E -27.4(3) . . . . ?
N00B C012 C01P C020 1.7(4) . . . . ?
N00C Cu02 N00A C00U -50.54(17) . . . . ?
N00C Cu02 N00A C01C 68.99(17) . . . . ?
N00C Cu02 N00A C01J -170.54(17) . . . . ?
N00C Cu02 N00B C011 -1.4(2) . . . . ?
N00C Cu02 N00B C012 -179.01(16) . . . . ?
N00C Cu02 N00E C016 -130.6(3) . . . . ?
N00C Cu02 N00E C01H 111.9(3) . . . . ?
N00C Cu02 N00E C01X -8.8(4) . . . . ?
N00C Cu02 N00I C01M 93.32(17) . . . . ?
N00C Cu02 N00I C01N -145.01(19) . . . . ?
N00C Cu02 N00I C01T -26.46(18) . . . . ?
N00C C015 C01T N00I -39.5(3) . . . . ?
N00C C015 C01Y C026 0.3(4) . . . . ?
N00C C019 C027 C026 2.4(5) . . . . ?
N00D Cu01 N007 C00Q -86.31(17) . . . . ?
N00D Cu01 N007 C00V 85.58(19) . . . . ?
N00D Cu01 N008 C014 -30.22(16) . . . . ?
N00D Cu01 N008 C018 -147.99(18) . . . . ?
N00D Cu01 N008 C01K 90.47(18) . . . . ?
N00D Cu01 N009 C00S -179.5(3) . . . . ?
N00D Cu01 N009 C00W 0.5(4) . . . . ?
N00D Cu01 N00F C00M -13.99(15) . . . . ?
N00D Cu01 N00F C00X 161.4(3) . . . . ?
N00D Cu01 N00G C01A -116.96(16) . . . . ?
N00D Cu01 N00G C01E 124.20(17) . . . . ?
N00D Cu01 N00G C01F 4.32(17) . . . . ?
N00D C00Z C01F N00G -45.9(3) . . . . ?
N00D C013 C014 N008 -42.8(3) . . . . ?
N00E Cu02 N00A C00U 113.53(17) . . . . ?
N00E Cu02 N00A C01C -126.93(17) . . . . ?
N00E Cu02 N00A C01J -6.46(16) . . . . ?
N00E Cu02 N00B C011 -165.4(2) . . . . ?
N00E Cu02 N00B C012 16.98(16) . . . . ?
N00E Cu02 N00C C015 4.4(4) . . . . ?
N00E Cu02 N00C C019 -170.3(3) . . . . ?
N00E Cu02 N00I C01M -87.58(17) . . . . ?
N00E Cu02 N00I C01N 34.09(18) . . . . ?
N00E Cu02 N00I C01T 152.64(19) . . . . ?
N00E C01H C01J N00A 42.3(3) . . . . ?
N00F Cu01 N007 C00Q -161.32(16) . . . . ?
N00F Cu01 N007 C00V 10.6(2) . . . . ?
N00F Cu01 N008 C014 43.81(16) . . . . ?
N00F Cu01 N008 C018 -73.96(18) . . . . ?
N00F Cu01 N008 C01K 164.50(18) . . . . ?
N00F Cu01 N009 C00S -103.1(2) . . . . ?
N00F Cu01 N009 C00W 76.85(17) . . . . ?
N00F Cu01 N00D C00P 33.70(15) . . . . ?
N00F Cu01 N00D C00Z 153.32(17) . . . . ?
N00F Cu01 N00D C013 -86.95(15) . . . . ?
N00F Cu01 N00G C01A -113.8(2) . . . . ?
N00F Cu01 N00G C01E 127.36(19) . . . . ?
N00F Cu01 N00G C01F 7.5(3) . . . . ?
N00F C00M C00P N00D 40.4(3) . . . . ?
N00F C00M C00R C01O 0.4(4) . . . . ?
N00F C00X C01Q C01O -1.2(5) . . . . ?
N00G Cu01 N007 C00Q -7.87(16) . . . . ?
N00G Cu01 N007 C00V 164.0(2) . . . . ?
N00G Cu01 N008 C014 -110.36(17) . . . . ?
N00G Cu01 N008 C018 131.88(19) . . . . ?
N00G Cu01 N008 C01K 10.34(18) . . . . ?
N00G Cu01 N009 C00S 85.4(2) . . . . ?
N00G Cu01 N009 C00W -94.57(17) . . . . ?
N00G Cu01 N00D C00P -147.75(16) . . . . ?
N00G Cu01 N00D C00Z -28.13(16) . . . . ?
N00G Cu01 N00D C013 91.60(16) . . . . ?
N00G Cu01 N00F C00M -17.2(3) . . . . ?
N00G Cu01 N00F C00X 158.2(2) . . . . ?
N00G C01A C01K N008 -46.7(3) . . . . ?
N00I Cu02 N00A C00U 28.95(16) . . . . ?
N00I Cu02 N00A C01C 148.48(17) . . . . ?
N00I Cu02 N00A C01J -91.05(17) . . . . ?
N00I Cu02 N00B C011 -84.3(2) . . . . ?
N00I Cu02 N00B C012 98.08(16) . . . . ?
N00I Cu02 N00C C015 7.64(17) . . . . ?
N00I Cu02 N00C C019 -167.0(2) . . . . ?
N00I Cu02 N00E C016 -133.81(19) . . . . ?
N00I Cu02 N00E C01H 108.63(17) . . . . ?
N00I Cu02 N00E C01X -12.03(18) . . . . ?
N00I C01N C01X N00E 45.5(3) . . . . ?
N1 C010 C01C N00A -45.9(3) . . . . ?
N1 C010 C01G C01Z -1.3(5) . . . . ?
N1 C017 C021 C01Z 1.4(5) . . . . ?
C00M N00F C00X C01Q 2.2(4) . . . . ?
C00M N00F C00X C025 -176.6(3) . . . . ?
C00M C00R C01O C01Q 0.7(5) . . . . ?
C00P N00D C00Z C01F 166.6(2) . . . . ?
C00P N00D C013 C014 -103.0(2) . . . . ?
C00P C00M C00R C01O -175.6(3) . . . . ?
C00Q N007 C00V C01D -171.5(2) . . . . ?
C00Q N007 C00V C01W 5.5(3) . . . . ?
C00Q C01B C01S C01W 3.0(5) . . . . ?
C00R C00M C00P N00D -143.3(2) . . . . ?
C00R C01O C01Q C00X -0.3(5) . . . . ?
C00S N009 C00W C018 175.8(2) . . . . ?
C00S N009 C00W C01V 1.1(4) . . . . ?
C00S C024 C029 C01V -0.1(6) . . . . ?
C00U N00A C01C C010 171.0(2) . . . . ?
C00U N00A C01J C01H -134.9(2) . . . . ?
C00V N007 C00Q C01B -4.2(4) . . . . ?
C00V N007 C00Q C01E 171.9(2) . . . . ?
C00W N009 C00S C01R 179.4(3) . . . . ?
C00W N009 C00S C024 -0.9(4) . . . . ?
C00W C01V C029 C024 0.3(6) . . . . ?
C00X N00F C00M C00P 174.3(2) . . . . ?
C00X N00F C00M C00R -1.8(4) . . . . ?
C00Z N00D C00P C00M -169.6(2) . . . . ?
C00Z N00D C013 C014 134.5(2) . . . . ?
C010 N1 C017 C021 -3.2(4) . . . . ?
C010 N1 C017 C028 176.2(3) . . . . ?
C010 C01G C01Z C021 -0.7(5) . . . . ?
C011 N00B C012 C016 -177.1(2) . . . . ?
C011 N00B C012 C01P -2.0(4) . . . . ?
C011 C01L C020 C01P -1.1(5) . . . . ?
C012 N00B C011 C01L 0.7(4) . . . . ?
C012 N00B C011 C01U -179.7(2) . . . . ?
C012 C01P C020 C01L -0.1(5) . . . . ?
C013 N00D C00P C00M 67.9(3) . . . . ?
C013 N00D C00Z C01F -70.6(3) . . . . ?
C014 N008 C018 C00W -153.7(2) . . . . ?
C014 N008 C01K C01A 133.2(2) . . . . ?
C015 N00C C019 C022 172.0(2) . . . . ?
C015 N00C C019 C027 -4.7(4) . . . . ?
C015 C01Y C026 C027 -2.7(5) . . . . ?
C016 N00E C01H C01J -162.5(2) . . . . ?
C016 N00E C01X C01N 105.3(3) . . . . ?
C016 C012 C01P C020 176.7(3) . . . . ?
C017 N1 C010 C01C -174.7(3) . . . . ?
C017 N1 C010 C01G 3.2(4) . . . . ?
C018 N008 C014 C013 163.2(2) . . . . ?
C018 N008 C01K C01A -103.4(3) . . . . ?
C018 C00W C01V C029 -175.4(3) . . . . ?
C019 N00C C015 C01T -171.1(2) . . . . ?
C019 N00C C015 C01Y 3.4(4) . . . . ?
C01A N00G C01E C00Q -151.4(2) . . . . ?
C01A N00G C01F C00Z 132.6(2) . . . . ?
C01B C00Q C01E N00G -140.9(3) . . . . ?
C01B C01S C01W C00V -1.7(5) . . . . ?
C01C N00A C00U C01M -167.4(2) . . . . ?
C01C N00A C01J C01H 101.6(3) . . . . ?
C01C C010 C01G C01Z 176.5(3) . . . . ?
C01D C00V C01W C01S 174.3(3) . . . . ?
C01E N00G C01A C01K 158.8(2) . . . . ?
C01E N00G C01F C00Z -93.4(3) . . . . ?
C01E C00Q C01B C01S -176.0(3) . . . . ?
C01F N00G C01A C01K -68.4(3) . . . . ?
C01F N00G C01E C00Q 74.9(3) . . . . ?
C01G C010 C01C N00A 136.2(3) . . . . ?
C01G C01Z C021 C017 0.6(5) . . . . ?
C01H N00E C016 C012 156.0(2) . . . . ?
C01H N00E C01X C01N -131.9(3) . . . . ?
C01J N00A C00U C01M 69.3(3) . . . . ?
C01J N00A C01C C010 -65.6(3) . . . . ?
C01K N008 C014 C013 -72.4(3) . . . . ?
C01K N008 C018 C00W 82.6(3) . . . . ?
C01M N00I C01N C01X 68.6(3) . . . . ?
C01M N00I C01T C015 -78.2(3) . . . . ?
C01N N00I C01M C00U -133.2(2) . . . . ?
C01N N00I C01T C015 147.8(2) . . . . ?
C01P C012 C016 N00E 157.4(3) . . . . ?
C01R C00S C024 C029 -179.9(4) . . . . ?
C01T N00I C01M C00U 92.9(3) . . . . ?
C01T N00I C01N C01X -158.7(2) . . . . ?
C01T C015 C01Y C026 174.6(3) . . . . ?
C01U C011 C01L C020 -178.7(3) . . . . ?
C01V C00W C018 N008 -156.1(3) . . . . ?
C01X N00E C016 C012 -80.5(3) . . . . ?
C01X N00E C01H C01J 73.0(3) . . . . ?
C01Y C015 C01T N00I 146.0(3) . . . . ?
C01Y C026 C027 C019 1.4(5) . . . . ?
C022 C019 C027 C026 -174.3(3) . . . . ?
C025 C00X C01Q C01O 177.7(3) . . . . ?
C028 C017 C021 C01Z -178.0(4) . . . . ?
